data_4106835
loop_
_publ_author_name
'Guang-Peng Wu'
'Sheng-Hsuan Wei'
'Wei-Min Ren'
'Xiao-Bing Lu'
'Tie-Qi Xu'
'Donald J. Darensbourg'

_publ_section_title
;
 Perfectly Alternating Copolymerization of CO2 and Epichlorohydrin Using
 Cobalt(III)-Based Catalyst Systems
;
_journal_name_full 'Journal of the American Chemical Society'
_journal_page_first 15191
_journal_page_last 15199
_journal_paper_doi 10.1021/ja206425j
_journal_volume 133
_journal_year 2011
_chemical_formula_sum 'C13 H28 Cl4 Co0.5 N3 O6'
_chemical_formula_weight 493.65
_chemical_name_systematic
; 
 ? 
;
_space_group_IT_number 2
_symmetry_cell_setting triclinic
_symmetry_space_group_name_Hall '-P 1'
_symmetry_space_group_name_H-M 'P -1'
_atom_sites_solution_hydrogens geom
_atom_sites_solution_primary direct
_atom_sites_solution_secondary difmap
_audit_creation_method SHELXL-97
_cell_angle_alpha 102.990(3)
_cell_angle_beta 98.340(3)
_cell_angle_gamma 90.483(3)
_cell_formula_units_Z 2
_cell_length_a 5.9712(3)
_cell_length_b 11.2350(5)
_cell_length_c 16.7877(8)
_cell_measurement_reflns_used 10999
_cell_measurement_temperature 273(2)
_cell_measurement_theta_max 27.52
_cell_measurement_theta_min 1.86
_cell_volume 1084.82(9)
_computing_molecular_graphics 'Bruker SHELXTL'
_computing_publication_material 'Bruker SHELXTL'
_computing_structure_refinement 'SHELXL-97 (Sheldrick, 1997)'
_computing_structure_solution 'SHELXS-97 (Sheldrick, 1990)'
_diffrn_ambient_temperature 273(2)
_diffrn_detector_area_resol_mean 0.01
_diffrn_measured_fraction_theta_full 0.965
_diffrn_measured_fraction_theta_max 0.965
_diffrn_measurement_device_type 'Bruker Smart Apex CCD'
_diffrn_measurement_method \w-2\q
_diffrn_radiation_monochromator graphite
_diffrn_radiation_source 'fine-focus sealed tube'
_diffrn_radiation_type MoK\a
_diffrn_radiation_wavelength 0.71073
_diffrn_reflns_av_R_equivalents 0.0325
_diffrn_reflns_av_sigmaI/netI 0.0465
_diffrn_reflns_limit_h_max 7
_diffrn_reflns_limit_h_min -7
_diffrn_reflns_limit_k_max 14
_diffrn_reflns_limit_k_min -13
_diffrn_reflns_limit_l_max 21
_diffrn_reflns_limit_l_min -21
_diffrn_reflns_number 10999
_diffrn_reflns_theta_full 27.52
_diffrn_reflns_theta_max 27.52
_diffrn_reflns_theta_min 1.86
_diffrn_standards_decay_% none
_diffrn_standards_interval_count 0
_diffrn_standards_interval_time 0
_diffrn_standards_number 0
_exptl_absorpt_coefficient_mu 0.947
_exptl_absorpt_correction_T_max 0.924
_exptl_absorpt_correction_T_min 0.910
_exptl_absorpt_correction_type empirical
_exptl_absorpt_process_details 'ABSCOR by T.Higashi 8 March, 1995'
_exptl_crystal_colour colorless
_exptl_crystal_density_diffrn 1.511
_exptl_crystal_description block
_exptl_crystal_F_000 513
_exptl_crystal_size_max 0.15
_exptl_crystal_size_mid 0.13
_exptl_crystal_size_min 0.12
_refine_diff_density_max 1.720
_refine_diff_density_min -4.570
_refine_diff_density_rms 0.262
_refine_ls_extinction_method none
_refine_ls_goodness_of_fit_ref 1.818
_refine_ls_hydrogen_treatment constr
_refine_ls_matrix_type full
_refine_ls_number_parameters 242
_refine_ls_number_reflns 4838
_refine_ls_number_restraints 0
_refine_ls_restrained_S_all 1.818
_refine_ls_R_factor_all 0.1527
_refine_ls_R_factor_gt 0.1273
_refine_ls_shift/su_max 0.004
_refine_ls_shift/su_mean 0.001
_refine_ls_structure_factor_coef Fsqd
_refine_ls_weighting_details 'calc w=1/[\s^2^(Fo^2^)+(0.2000P)^2^+0.0000P] where P=(Fo^2^+2Fc^2^)/3'
_refine_ls_weighting_scheme calc
_refine_ls_wR_factor_gt 0.4067
_refine_ls_wR_factor_ref 0.4448
_reflns_number_gt 3550
_reflns_number_total 4838
_reflns_threshold_expression >2sigma(I)
_cod_data_source_file ja206425j_si_003.cif
_cod_data_source_block 1
_cod_original_formula_sum 'C13 H28 Cl4 Co0.50 N3 O6'
_cod_database_code 4106835

loop_
_symmetry_equiv_pos_as_xyz
'x, y, z'
'-x, -y, -z'

loop_
_atom_site_label
_atom_site_type_symbol
_atom_site_fract_x
_atom_site_fract_y
_atom_site_fract_z
_atom_site_U_iso_or_equiv
_atom_site_adp_type
_atom_site_occupancy
_atom_site_symmetry_multiplicity
_atom_site_calc_flag
_atom_site_refinement_flags
Co1 Co 0.0000 0.5000 0.5000 0.0853(9) Uani 1 2 d S
Cl3 Cl 0.7154(3) 0.53655(17) 0.71657(10) 0.0343(5) Uani 1 1 d .
Cl4 Cl 0.5610(3) 0.6995(2) 0.99548(13) 0.0505(7) Uani 1 1 d .
Cl5 Cl 0.9290(4) 0.8383(2) 0.95735(16) 0.0526(7) Uani 1 1 d .
Cl2 Cl 0.5615(3) 0.19326(15) 0.45305(13) 0.0356(6) Uani 1 1 d .
O6 O 0.2831(8) 0.5638(5) 0.5884(3) 0.0327(12) Uani 1 1 d .
O4 O -0.0883(7) 0.3801(4) 0.5692(3) 0.0258(10) Uani 1 1 d .
O2 O 0.0465(7) 0.3027(4) 0.7971(3) 0.0300(11) Uani 1 1 d .
O1 O -0.1488(8) 0.3764(5) 0.8988(3) 0.0381(13) Uani 1 1 d .
O3 O 0.1351(8) 0.4882(4) 0.8746(3) 0.0324(12) Uani 1 1 d .
O5 O 0.1640(7) 0.3617(4) 0.4311(3) 0.0282(11) Uani 1 1 d .
N1 N 0.3440(9) 0.1391(5) 0.7051(3) 0.0244(12) Uani 1 1 d .
C9 C 0.4141(10) 0.2635(6) 0.7534(4) 0.0249(14) Uani 1 1 d .
H9A H 0.5303 0.2960 0.7284 0.030 Uiso 1 1 calc R
H9B H 0.4807 0.2590 0.8088 0.030 Uiso 1 1 calc R
N2 N 0.4379(9) 0.0472(5) 0.8161(3) 0.0251(12) Uani 1 1 d .
N3 N 0.1458(9) -0.0374(5) 0.7109(3) 0.0247(12) Uani 1 1 d .
C4 C 0.3100(10) 0.0482(5) 0.7436(4) 0.0203(12) Uani 1 1 d .
C12 C -0.0020(11) 0.3894(6) 0.8608(4) 0.0280(15) Uani 1 1 d .
C1 C 0.2294(13) 0.1244(7) 0.6185(4) 0.0343(16) Uani 1 1 d .
H1A H 0.3001 0.0615 0.5818 0.041 Uiso 1 1 calc R
H1B H 0.2422 0.2005 0.6010 0.041 Uiso 1 1 calc R
C11 C 0.2930(12) 0.4738(6) 0.8170(5) 0.0336(16) Uani 1 1 d .
H11A H 0.4470 0.4738 0.8450 0.040 Uiso 1 1 calc R
H11B H 0.2821 0.5387 0.7872 0.040 Uiso 1 1 calc R
C7 C 0.3664(13) -0.0416(7) 0.8621(4) 0.0323(15) Uani 1 1 d .
H7A H 0.2275 -0.0167 0.8836 0.039 Uiso 1 1 calc R
H7B H 0.4826 -0.0447 0.9084 0.039 Uiso 1 1 calc R
C6 C 0.3293(14) -0.1650(7) 0.8039(5) 0.0386(18) Uani 1 1 d .
H6A H 0.4669 -0.1889 0.7811 0.046 Uiso 1 1 calc R
H6B H 0.2893 -0.2256 0.8330 0.046 Uiso 1 1 calc R
C10 C 0.2227(11) 0.3512(6) 0.7593(4) 0.0275(14) Uani 1 1 d .
H10 H 0.1601 0.3620 0.7042 0.033 Uiso 1 1 calc R
C8 C 0.6827(12) 0.0753(7) 0.8277(5) 0.0363(17) Uani 1 1 d .
H8A H 0.7612 0.0006 0.8161 0.054 Uiso 1 1 calc R
H8B H 0.7327 0.1184 0.8838 0.054 Uiso 1 1 calc R
H8C H 0.7142 0.1253 0.7909 0.054 Uiso 1 1 calc R
C3 C -0.0250(12) -0.0323(7) 0.6396(5) 0.0341(16) Uani 1 1 d .
H3A H -0.1745 -0.0455 0.6530 0.041 Uiso 1 1 calc R
H3B H -0.0021 -0.0976 0.5931 0.041 Uiso 1 1 calc R
C2 C -0.0141(14) 0.0893(7) 0.6148(5) 0.0383(18) Uani 1 1 d .
H2A H -0.0942 0.0818 0.5593 0.046 Uiso 1 1 calc R
H2B H -0.0843 0.1512 0.6523 0.046 Uiso 1 1 calc R
C13 C 0.7980(13) 0.6898(7) 0.9442(5) 0.0356(16) Uani 1 1 d .
H13A H 0.7519 0.6545 0.8857 0.043 Uiso 1 1 calc R
H13B H 0.9061 0.6369 0.9660 0.043 Uiso 1 1 calc R
C5 C 0.1420(13) -0.1575(6) 0.7360(5) 0.0333(16) Uani 1 1 d .
H5A H -0.0021 -0.1693 0.7541 0.040 Uiso 1 1 calc R
H5B H 0.1538 -0.2230 0.6883 0.040 Uiso 1 1 calc R

loop_
_atom_site_aniso_label
_atom_site_aniso_U_11
_atom_site_aniso_U_22
_atom_site_aniso_U_33
_atom_site_aniso_U_23
_atom_site_aniso_U_13
_atom_site_aniso_U_12
Co1 0.0752(16) 0.0856(19) 0.093(2) 0.0198(15) 0.0070(14) 0.0025(13)
Cl3 0.0328(9) 0.0475(12) 0.0251(9) 0.0125(7) 0.0057(7) 0.0060(7)
Cl4 0.0454(11) 0.0626(15) 0.0425(13) 0.0057(10) 0.0136(9) -0.0027(10)
Cl5 0.0496(12) 0.0479(13) 0.0620(15) 0.0181(10) 0.0054(10) -0.0049(9)
Cl2 0.0255(8) 0.0235(9) 0.0563(12) 0.0112(8) -0.0021(7) 0.0009(6)
O6 0.023(2) 0.039(3) 0.033(3) 0.011(2) -0.0093(19) -0.0058(19)
O4 0.028(2) 0.026(2) 0.024(2) 0.0092(18) 0.0008(18) 0.0005(18)
O2 0.027(2) 0.025(2) 0.037(3) -0.001(2) 0.012(2) -0.0042(18)
O1 0.027(2) 0.050(3) 0.036(3) 0.001(2) 0.011(2) -0.003(2)
O3 0.028(2) 0.032(3) 0.033(3) -0.005(2) 0.009(2) -0.0026(19)
O5 0.024(2) 0.027(2) 0.036(3) 0.008(2) 0.0088(19) 0.0077(18)
N1 0.036(3) 0.018(3) 0.018(3) 0.002(2) 0.003(2) -0.002(2)
C9 0.025(3) 0.019(3) 0.031(3) 0.006(3) 0.002(3) -0.004(2)
N2 0.027(3) 0.021(3) 0.025(3) 0.002(2) 0.001(2) 0.002(2)
N3 0.029(3) 0.020(3) 0.022(3) 0.002(2) -0.001(2) -0.001(2)
C4 0.022(3) 0.015(3) 0.024(3) 0.003(2) 0.008(2) 0.004(2)
C12 0.026(3) 0.032(4) 0.022(3) 0.000(3) -0.002(3) 0.003(3)
C1 0.053(4) 0.028(4) 0.022(3) 0.008(3) 0.003(3) 0.007(3)
C11 0.035(3) 0.017(3) 0.048(4) -0.001(3) 0.016(3) -0.001(3)
C7 0.040(4) 0.035(4) 0.023(3) 0.010(3) 0.004(3) 0.001(3)
C6 0.054(4) 0.019(3) 0.050(5) 0.017(3) 0.021(4) 0.010(3)
C10 0.031(3) 0.025(3) 0.026(3) 0.004(3) 0.006(3) -0.004(3)
C8 0.028(3) 0.035(4) 0.045(5) 0.012(3) 0.000(3) 0.005(3)
C3 0.030(3) 0.033(4) 0.032(4) -0.001(3) -0.006(3) -0.001(3)
C2 0.050(4) 0.033(4) 0.021(3) -0.001(3) -0.016(3) 0.005(3)
C13 0.041(4) 0.032(4) 0.032(4) 0.000(3) 0.012(3) 0.002(3)
C5 0.040(4) 0.012(3) 0.046(4) 0.005(3) 0.005(3) -0.008(3)

loop_
_atom_type_symbol
_atom_type_description
_atom_type_scat_dispersion_real
_atom_type_scat_dispersion_imag
_atom_type_scat_source
C C 0.0033 0.0016 'International Tables Vol C Tables 4.2.6.8 and 6.1.1.4'
H H 0.0000 0.0000 'International Tables Vol C Tables 4.2.6.8 and 6.1.1.4'
N N 0.0061 0.0033 'International Tables Vol C Tables 4.2.6.8 and 6.1.1.4'
O O 0.0106 0.0060 'International Tables Vol C Tables 4.2.6.8 and 6.1.1.4'
Cl Cl 0.1484 0.1585 'International Tables Vol C Tables 4.2.6.8 and 6.1.1.4'
Co Co 0.3494 0.9721 'International Tables Vol C Tables 4.2.6.8 and 6.1.1.4'

loop_
_geom_angle_atom_site_label_1
_geom_angle_atom_site_label_2
_geom_angle_atom_site_label_3
_geom_angle
_geom_angle_site_symmetry_1
_geom_angle_site_symmetry_3
O5 Co1 O5 180.000(1) 2_566 .
O5 Co1 O4 90.52(19) 2_566 .
O5 Co1 O4 89.48(19) . .
O5 Co1 O4 89.48(19) 2_566 2_566
O5 Co1 O4 90.52(19) . 2_566
O4 Co1 O4 180.000(1) . 2_566
O5 Co1 O6 84.9(2) 2_566 .
O5 Co1 O6 95.1(2) . .
O4 Co1 O6 90.25(18) . .
O4 Co1 O6 89.75(18) 2_566 .
O5 Co1 O6 95.1(2) 2_566 2_566
O5 Co1 O6 84.9(2) . 2_566
O4 Co1 O6 89.75(18) . 2_566
O4 Co1 O6 90.25(18) 2_566 2_566
O6 Co1 O6 180.000(1) . 2_566
C12 O2 C10 109.0(5) . .
C12 O3 C11 111.4(5) . .
C4 N1 C9 120.6(5) . .
C4 N1 C1 117.4(5) . .
C9 N1 C1 118.1(5) . .
N1 C9 C10 114.0(5) . .
C4 N2 C8 119.9(6) . .
C4 N2 C7 116.7(5) . .
C8 N2 C7 115.5(5) . .
C4 N3 C3 123.8(6) . .
C4 N3 C5 122.0(5) . .
C3 N3 C5 113.5(5) . .
N3 C4 N2 120.3(6) . .
N3 C4 N1 120.2(6) . .
N2 C4 N1 119.5(5) . .
O1 C12 O3 125.8(6) . .
O1 C12 O2 122.7(6) . .
O3 C12 O2 111.4(6) . .
N1 C1 C2 108.4(6) . .
O3 C11 C10 103.7(5) . .
N2 C7 C6 108.3(6) . .
C5 C6 C7 108.2(6) . .
O2 C10 C11 103.9(5) . .
O2 C10 C9 109.1(5) . .
C11 C10 C9 112.9(6) . .
N3 C3 C2 112.3(5) . .
C1 C2 C3 107.9(6) . .
Cl4 C13 Cl5 110.5(4) . .
C6 C5 N3 112.8(5) . .

loop_
_geom_bond_atom_site_label_1
_geom_bond_atom_site_label_2
_geom_bond_distance
_geom_bond_site_symmetry_2
Co1 O5 2.064(5) 2_566
Co1 O5 2.064(5) .
Co1 O4 2.076(4) .
Co1 O4 2.076(4) 2_566
Co1 O6 2.085(4) .
Co1 O6 2.085(4) 2_566
Cl4 C13 1.752(8) .
Cl5 C13 1.790(8) .
O2 C12 1.344(8) .
O2 C10 1.464(8) .
O1 C12 1.183(8) .
O3 C12 1.330(8) .
O3 C11 1.430(9) .
N1 C4 1.354(8) .
N1 C9 1.473(8) .
N1 C1 1.487(8) .
C9 C10 1.514(9) .
N2 C4 1.343(8) .
N2 C8 1.468(9) .
N2 C7 1.487(9) .
N3 C4 1.333(8) .
N3 C3 1.468(8) .
N3 C5 1.502(8) .
C1 C2 1.492(11) .
C11 C10 1.512(9) .
C7 C6 1.500(11) .
C6 C5 1.494(11) .
C3 C2 1.518(11) .
